data_7063656
loop_
_publ_author_name
'Moreno-Narv\'aez, Mar\'ia Esther'
'Arenaza-Corona, Antonino'
'Gonz\'alez-Sebasti\'an, Lucero'
'Ram\'irez, Teresa Apan'
'Ortega, Sim\'on Hern\'andez'
'Cruz-Navarro, J. Antonio'
'Al\'i-Torres, Jorge'
'Orjuela, Adri\'an L.'
'Reyes-Marquez, Viviana'
'Lomas-Romero, Leticia'
'Morales-Morales, David'

_publ_section_title
;
 Glycoconjugate Pd(ii) and Cu(ii) complexes of fluorinated N,O Schiff base
 ligands for targeted cancer therapy: synthesis, characterization and in
 vitro cytotoxic activity evaluation
;
_journal_issue 13
_journal_name_full 'New Journal of Chemistry'
_journal_page_first 5187
_journal_page_last 5199
_journal_paper_doi 10.1039/D4NJ05181E
_journal_volume 49
_journal_year 2025
_chemical_formula_sum 'C14 H10 F3 N O2'
_chemical_formula_weight 281.23
_space_group_crystal_system orthorhombic
_space_group_IT_number 61
_space_group_name_Hall '-P 2ac 2ab'
_space_group_name_H-M_alt 'P b c a'
_atom_sites_solution_hydrogens mixed
_atom_sites_solution_primary direct
_atom_sites_solution_secondary difmap
_audit_creation_method SHELXL-2019/3
_audit_update_record
;
2024-11-21 deposited with the CCDC.	2025-02-12 downloaded from the CCDC.
;
_cell_angle_alpha 90
_cell_angle_beta 90
_cell_angle_gamma 90
_cell_formula_units_Z 8
_cell_length_a 8.51080(10)
_cell_length_b 13.3009(2)
_cell_length_c 22.1012(3)
_cell_measurement_reflns_used 6573
_cell_measurement_temperature 297(2)
_cell_measurement_theta_max 68.29
_cell_measurement_theta_min 3.32
_cell_volume 2501.88(6)
_computing_cell_refinement 'APEX3 v2018.2 (Bruker, 2018)'
_computing_data_collection 'APEX3 v2018.2 (Bruker, 2018)'
_computing_data_reduction 'SAINT V8.37A  (Bruker, 2018)'
_computing_molecular_graphics 'Ortep-3 Ver 2.02 L.J. Farrugia (1997) J. Appl. Cryst. 30, 565'
_computing_publication_material 'SHELXL-2018/3 (Sheldrick, 2015)'
_computing_structure_refinement 'SHELXL-2019/2 (Sheldrick, 2019)'
_computing_structure_solution 'SHELXS-2018 (Bruker, 2015)'
_diffrn_ambient_temperature 297(2)
_diffrn_detector_area_resol_mean 52.0833
_diffrn_measured_fraction_theta_full 0.996
_diffrn_measured_fraction_theta_max 0.993
_diffrn_measurement_device_type 'Bruker D8 Venture \k-geometry diffractometer 208039-01'
_diffrn_measurement_method \w-scans
_diffrn_radiation_type CuK\a
_diffrn_radiation_wavelength 1.54178
_diffrn_reflns_av_R_equivalents 0.0564
_diffrn_reflns_av_unetI/netI 0.0410
_diffrn_reflns_Laue_measured_fraction_full 0.996
_diffrn_reflns_Laue_measured_fraction_max 0.993
_diffrn_reflns_limit_h_max 10
_diffrn_reflns_limit_h_min -8
_diffrn_reflns_limit_k_max 16
_diffrn_reflns_limit_k_min -15
_diffrn_reflns_limit_l_max 26
_diffrn_reflns_limit_l_min -26
_diffrn_reflns_number 9618
_diffrn_reflns_point_group_measured_fraction_full 0.996
_diffrn_reflns_point_group_measured_fraction_max 0.993
_diffrn_reflns_theta_full 67.679
_diffrn_reflns_theta_max 68.398
_diffrn_reflns_theta_min 4.000
_diffrn_source 'micro-focus X-ray source'
_exptl_absorpt_coefficient_mu 1.132
_exptl_absorpt_correction_T_max 0.7531
_exptl_absorpt_correction_T_min 0.5812
_exptl_absorpt_correction_type multi-scan
_exptl_absorpt_process_details
; 
 SADABS 2016/2: Krause, L., Herbst-Irmer, R., Sheldrick G.M. & Stalke D., 
 J. Appl. Cryst. 48 (2015) 3-10 
;
_exptl_crystal_colour yellow
_exptl_crystal_density_diffrn 1.493
_exptl_crystal_description Pism
_exptl_crystal_F_000 1152
_exptl_crystal_size_max 0.408
_exptl_crystal_size_mid 0.343
_exptl_crystal_size_min 0.138
_refine_diff_density_max 0.199
_refine_diff_density_min -0.301
_refine_diff_density_rms 0.053
_refine_ls_extinction_method none
_refine_ls_goodness_of_fit_ref 1.225
_refine_ls_hydrogen_treatment mixed
_refine_ls_matrix_type full
_refine_ls_number_parameters 187
_refine_ls_number_reflns 2280
_refine_ls_number_restraints 1
_refine_ls_restrained_S_all 1.225
_refine_ls_R_factor_all 0.1054
_refine_ls_R_factor_gt 0.0778
_refine_ls_shift/su_max 0.000
_refine_ls_shift/su_mean 0.000
_refine_ls_structure_factor_coef Fsqd
_refine_ls_weighting_details 'w=1/[\s^2^(Fo^2^)+(0.0229P)^2^+2.8197P] where P=(Fo^2^+2Fc^2^)/3'
_refine_ls_weighting_scheme calc
_refine_ls_wR_factor_gt 0.1255
_refine_ls_wR_factor_ref 0.1397
_reflns_Friedel_coverage 0.000
_reflns_number_gt 1567
_reflns_number_total 2280
_reflns_threshold_expression 'I > 2\s(I)'
_cod_data_source_file d4nj05181e2.cif
_cod_data_source_block L1
_cod_depositor_comments 'Adding full bibliography for 7063651--7063658.cif.'
_cod_database_code 7063656
_shelx_shelxl_version_number 2019/3
_shelx_space_group_comment
; 
The symmetry employed for this shelxl refinement is uniquely defined 
by the following loop, which should always be used as a source of 
symmetry information in preference to the above space-group names. 
They are only intended as comments. 
;
_shelx_estimated_absorpt_t_min 0.655
_shelx_estimated_absorpt_t_max 0.859

loop_
_space_group_symop_operation_xyz
'x, y, z'
'x+1/2, -y+1/2, -z'
'-x, y+1/2, -z+1/2'
'-x+1/2, -y, z+1/2'
'-x, -y, -z'
'-x-1/2, y-1/2, z'
'x, -y-1/2, z-1/2'
'x-1/2, y, -z-1/2'

loop_
_atom_site_label
_atom_site_type_symbol
_atom_site_fract_x
_atom_site_fract_y
_atom_site_fract_z
_atom_site_U_iso_or_equiv
_atom_site_adp_type
_atom_site_occupancy
_atom_site_site_symmetry_order
_atom_site_calc_flag
_atom_site_refinement_flags_posn
_atom_site_refinement_flags_adp
_atom_site_refinement_flags_occupancy
_atom_site_disorder_assembly
_atom_site_disorder_group
O1 O 0.3825(3) 0.30752(16) 0.43581(11) 0.0512(6) Uani 1 1 d . . . . .
O2 O 0.8996(3) 0.36675(19) 0.50778(11) 0.0528(6) Uani 1 1 d . . . . .
H2 H 0.884(4) 0.301(3) 0.5241(16) 0.063 Uiso 1 1 d . U . . .
N1 N 0.2418(3) 0.45221(19) 0.37998(12) 0.0416(6) Uani 1 1 d D . . . .
H1 H 0.253(4) 0.3901(12) 0.3964(13) 0.050 Uiso 1 1 d D U . . .
C1 C 0.5032(4) 0.4662(2) 0.41813(14) 0.0406(8) Uani 1 1 d . . . . .
C2 C 0.5054(4) 0.3660(2) 0.44175(15) 0.0413(8) Uani 1 1 d . . . . .
C3 C 0.6419(4) 0.3324(2) 0.47127(15) 0.0424(8) Uani 1 1 d . . . . .
H3 H 0.646506 0.267104 0.486138 0.051 Uiso 1 1 calc R U . . .
C4 C 0.7683(4) 0.3951(2) 0.47834(14) 0.0402(7) Uani 1 1 d . . . . .
C5 C 0.7672(4) 0.4939(2) 0.45582(15) 0.0474(8) Uani 1 1 d . . . . .
H5 H 0.854184 0.535421 0.460851 0.057 Uiso 1 1 calc R U . . .
C6 C 0.6375(4) 0.5279(2) 0.42664(15) 0.0478(9) Uani 1 1 d . . . . .
H6 H 0.636386 0.593397 0.411840 0.057 Uiso 1 1 calc R U . . .
C7 C 0.3711(4) 0.5038(2) 0.38842(15) 0.0432(8) Uani 1 1 d . . . . .
H7 H 0.374973 0.569249 0.373766 0.052 Uiso 1 1 calc R U . . .
C8 C 0.1068(4) 0.4895(2) 0.35068(14) 0.0406(8) Uani 1 1 d . . . . .
C9 C 0.0008(4) 0.4221(3) 0.32461(15) 0.0459(8) Uani 1 1 d . . . . .
C10 C -0.1302(5) 0.4588(3) 0.29438(17) 0.0634(11) Uani 1 1 d . . . . .
H10 H -0.200118 0.414043 0.276471 0.076 Uiso 1 1 calc R U . . .
C11 C -0.1578(5) 0.5605(3) 0.29058(18) 0.0676(12) Uani 1 1 d . . . . .
H11 H -0.245018 0.584414 0.269709 0.081 Uiso 1 1 calc R U . . .
C12 C -0.0562(5) 0.6264(3) 0.31769(17) 0.0593(10) Uani 1 1 d . . . . .
H12 H -0.076017 0.695114 0.315937 0.071 Uiso 1 1 calc R U . . .
C13 C 0.0752(4) 0.5917(2) 0.34756(15) 0.0493(9) Uani 1 1 d . . . . .
H13 H 0.143298 0.637207 0.365800 0.059 Uiso 1 1 calc R U . . .
C14 C 0.0272(4) 0.3114(3) 0.32768(19) 0.0578(10) Uani 1 1 d . . . . .
F1 F 0.1589(3) 0.28221(17) 0.29993(11) 0.0799(8) Uani 1 1 d . . . . .
F2 F -0.0887(3) 0.25890(19) 0.30273(14) 0.0958(9) Uani 1 1 d . . . . .
F3 F 0.0414(3) 0.27716(16) 0.38427(11) 0.0768(7) Uani 1 1 d . . . . .

loop_
_atom_site_aniso_label
_atom_site_aniso_U_11
_atom_site_aniso_U_22
_atom_site_aniso_U_33
_atom_site_aniso_U_23
_atom_site_aniso_U_13
_atom_site_aniso_U_12
O1 0.0394(13) 0.0377(12) 0.0766(17) 0.0100(12) -0.0105(12) -0.0073(10)
O2 0.0385(13) 0.0501(14) 0.0699(17) 0.0124(13) -0.0115(12) -0.0032(11)
N1 0.0428(15) 0.0337(14) 0.0483(16) 0.0053(12) -0.0048(13) 0.0007(12)
C1 0.0375(17) 0.0379(17) 0.0464(19) 0.0066(14) 0.0017(15) -0.0008(14)
C2 0.0365(18) 0.0388(17) 0.048(2) 0.0007(15) 0.0016(15) 0.0007(14)
C3 0.0385(17) 0.0350(17) 0.054(2) 0.0049(15) 0.0000(15) -0.0046(14)
C4 0.0330(17) 0.0426(18) 0.0450(18) 0.0002(15) 0.0011(15) -0.0002(14)
C5 0.0364(18) 0.0461(19) 0.060(2) 0.0047(16) -0.0008(17) -0.0105(16)
C6 0.046(2) 0.0385(18) 0.059(2) 0.0117(16) 0.0034(17) -0.0077(16)
C7 0.0444(19) 0.0350(16) 0.050(2) 0.0030(15) -0.0005(16) -0.0016(15)
C8 0.0414(18) 0.0441(18) 0.0363(18) 0.0027(14) -0.0026(14) 0.0014(15)
C9 0.0464(19) 0.047(2) 0.0446(19) -0.0009(16) -0.0039(16) 0.0017(16)
C10 0.058(2) 0.072(3) 0.060(2) -0.009(2) -0.018(2) 0.003(2)
C11 0.064(3) 0.079(3) 0.060(3) 0.005(2) -0.020(2) 0.020(2)
C12 0.066(2) 0.057(2) 0.056(2) 0.0097(19) -0.001(2) 0.019(2)
C13 0.056(2) 0.0408(19) 0.051(2) 0.0028(16) -0.0020(17) 0.0029(16)
C14 0.051(2) 0.055(2) 0.067(3) -0.005(2) -0.010(2) -0.0071(19)
F1 0.0777(16) 0.0587(14) 0.1035(19) -0.0164(13) 0.0139(15) 0.0107(12)
F2 0.0808(17) 0.0669(16) 0.140(2) -0.0206(16) -0.0364(17) -0.0173(14)
F3 0.1009(18) 0.0511(13) 0.0783(16) 0.0137(12) -0.0002(14) -0.0096(13)

loop_
_atom_type_symbol
_atom_type_description
_atom_type_scat_dispersion_real
_atom_type_scat_dispersion_imag
_atom_type_scat_source
C C 0.0181 0.0091 'International Tables Vol C Tables 4.2.6.8 and 6.1.1.4'
H H 0.0000 0.0000 'International Tables Vol C Tables 4.2.6.8 and 6.1.1.4'
N N 0.0311 0.0180 'International Tables Vol C Tables 4.2.6.8 and 6.1.1.4'
O O 0.0492 0.0322 'International Tables Vol C Tables 4.2.6.8 and 6.1.1.4'
F F 0.0727 0.0534 'International Tables Vol C Tables 4.2.6.8 and 6.1.1.4'

loop_
_geom_angle_atom_site_label_1
_geom_angle_atom_site_label_2
_geom_angle_atom_site_label_3
_geom_angle
_geom_angle_site_symmetry_1
_geom_angle_site_symmetry_3
_geom_angle_publ_flag
C4 O2 H2 109(2) . . ?
C7 N1 C8 124.5(3) . . ?
C7 N1 H1 110(2) . . ?
C8 N1 H1 126(2) . . ?
C7 C1 C6 120.2(3) . . ?
C7 C1 C2 121.0(3) . . ?
C6 C1 C2 118.7(3) . . ?
O1 C2 C3 121.2(3) . . ?
O1 C2 C1 120.4(3) . . ?
C3 C2 C1 118.4(3) . . ?
C4 C3 C2 120.6(3) . . ?
C4 C3 H3 119.7 . . ?
C2 C3 H3 119.7 . . ?
O2 C4 C3 122.4(3) . . ?
O2 C4 C5 116.0(3) . . ?
C3 C4 C5 121.6(3) . . ?
C6 C5 C4 119.0(3) . . ?
C6 C5 H5 120.5 . . ?
C4 C5 H5 120.5 . . ?
C5 C6 C1 121.7(3) . . ?
C5 C6 H6 119.2 . . ?
C1 C6 H6 119.2 . . ?
N1 C7 C1 123.8(3) . . ?
N1 C7 H7 118.1 . . ?
C1 C7 H7 118.1 . . ?
C13 C8 C9 118.9(3) . . ?
C13 C8 N1 121.8(3) . . ?
C9 C8 N1 119.4(3) . . ?
C10 C9 C8 119.5(3) . . ?
C10 C9 C14 119.3(3) . . ?
C8 C9 C14 121.2(3) . . ?
C11 C10 C9 120.8(4) . . ?
C11 C10 H10 119.6 . . ?
C9 C10 H10 119.6 . . ?
C12 C11 C10 119.7(4) . . ?
C12 C11 H11 120.2 . . ?
C10 C11 H11 120.2 . . ?
C11 C12 C13 120.5(4) . . ?
C11 C12 H12 119.8 . . ?
C13 C12 H12 119.8 . . ?
C12 C13 C8 120.6(4) . . ?
C12 C13 H13 119.7 . . ?
C8 C13 H13 119.7 . . ?
F2 C14 F1 106.2(3) . . ?
F2 C14 F3 106.0(3) . . ?
F1 C14 F3 104.8(3) . . ?
F2 C14 C9 112.9(3) . . ?
F1 C14 C9 113.1(3) . . ?
F3 C14 C9 113.1(3) . . ?

loop_
_geom_bond_atom_site_label_1
_geom_bond_atom_site_label_2
_geom_bond_distance
_geom_bond_site_symmetry_2
_geom_bond_publ_flag
O1 C2 1.310(4) . ?
O2 C4 1.347(4) . ?
O2 H2 0.96(4) . ?
N1 C7 1.309(4) . ?
N1 C8 1.409(4) . ?
N1 H1 0.908(10) . ?
C1 C7 1.395(4) . ?
C1 C6 1.420(4) . ?
C1 C2 1.431(4) . ?
C2 C3 1.405(4) . ?
C3 C4 1.370(4) . ?
C3 H3 0.9300 . ?
C4 C5 1.406(4) . ?
C5 C6 1.356(4) . ?
C5 H5 0.9300 . ?
C6 H6 0.9300 . ?
C7 H7 0.9300 . ?
C8 C13 1.387(4) . ?
C8 C9 1.397(4) . ?
C9 C10 1.388(5) . ?
C9 C14 1.491(5) . ?
C10 C11 1.376(6) . ?
C10 H10 0.9300 . ?
C11 C12 1.369(5) . ?
C11 H11 0.9300 . ?
C12 C13 1.378(5) . ?
C12 H12 0.9300 . ?
C13 H13 0.9300 . ?
C14 F2 1.328(4) . ?
C14 F1 1.335(4) . ?
C14 F3 1.337(4) . ?

loop_
_geom_hbond_atom_site_label_D
_geom_hbond_atom_site_label_H
_geom_hbond_atom_site_label_A
_geom_hbond_distance_DH
_geom_hbond_distance_HA
_geom_hbond_distance_DA
_geom_hbond_angle_DHA
_geom_hbond_site_symmetry_A
_geom_hbond_publ_flag
N1 H1 O1 0.908(10) 1.79(2) 2.581(3) 145(3) . yes
O2 H2 O1 0.96(4) 1.69(4) 2.636(3) 168(3) 2_556 yes

loop_
_geom_torsion_atom_site_label_1
_geom_torsion_atom_site_label_2
_geom_torsion_atom_site_label_3
_geom_torsion_atom_site_label_4
_geom_torsion
_geom_torsion_site_symmetry_1
_geom_torsion_site_symmetry_2
_geom_torsion_site_symmetry_3
_geom_torsion_site_symmetry_4
_geom_torsion_publ_flag
C7 C1 C2 O1 0.0(5) . . . . ?
C6 C1 C2 O1 178.6(3) . . . . ?
C7 C1 C2 C3 -179.9(3) . . . . ?
C6 C1 C2 C3 -1.3(5) . . . . ?
O1 C2 C3 C4 -178.5(3) . . . . ?
C1 C2 C3 C4 1.4(5) . . . . ?
C2 C3 C4 O2 178.2(3) . . . . ?
C2 C3 C4 C5 -0.9(5) . . . . ?
O2 C4 C5 C6 -178.8(3) . . . . ?
C3 C4 C5 C6 0.3(5) . . . . ?
C4 C5 C6 C1 -0.2(5) . . . . ?
C7 C1 C6 C5 179.4(3) . . . . ?
C2 C1 C6 C5 0.8(5) . . . . ?
C8 N1 C7 C1 179.2(3) . . . . ?
C6 C1 C7 N1 -178.5(3) . . . . ?
C2 C1 C7 N1 0.1(5) . . . . ?
C7 N1 C8 C13 -24.0(5) . . . . ?
C7 N1 C8 C9 156.8(3) . . . . ?
C13 C8 C9 C10 2.4(5) . . . . ?
N1 C8 C9 C10 -178.4(3) . . . . ?
C13 C8 C9 C14 -178.8(3) . . . . ?
N1 C8 C9 C14 0.5(5) . . . . ?
C8 C9 C10 C11 -1.0(6) . . . . ?
C14 C9 C10 C11 -179.8(4) . . . . ?
C9 C10 C11 C12 -1.0(6) . . . . ?
C10 C11 C12 C13 1.4(6) . . . . ?
C11 C12 C13 C8 0.0(6) . . . . ?
C9 C8 C13 C12 -1.9(5) . . . . ?
N1 C8 C13 C12 178.8(3) . . . . ?
C10 C9 C14 F2 -3.8(5) . . . . ?
C8 C9 C14 F2 177.4(3) . . . . ?
C10 C9 C14 F1 116.9(4) . . . . ?
C8 C9 C14 F1 -62.0(5) . . . . ?
C10 C9 C14 F3 -124.2(4) . . . . ?
C8 C9 C14 F3 57.0(5) . . . . ?
